data_4063710
loop_
_publ_author_name
'Adams, Jeramie J.'
'Arulsamy, Navamoney'
'Roddick, Dean M.'

_publ_section_title
;
 Acceptor PCP Pincer Iridium(I) Chemistry: Stabilization of Nonmeridional
 PCP Coordination Geometries
;
_journal_issue 4
_journal_name_full Organometallics
_journal_page_first 697
_journal_paper_doi 10.1021/om100864g
_journal_volume 30
_journal_year 2011
_chemical_formula_moiety 'C20 H19 F12 Ir P2, 2(C6H6)'
_chemical_formula_sum 'C32 H31 F12 Ir P2'
_chemical_formula_weight 897.71
_chemical_name_common (CF3PCP)Ir(COD).2benzene
_chemical_name_systematic
;

 ?

;
_space_group_IT_number 61
_symmetry_cell_setting orthorhombic
_symmetry_space_group_name_Hall '-P 2ac 2ab'
_symmetry_space_group_name_H-M 'P b c a'
_atom_sites_solution_hydrogens geom
_atom_sites_solution_primary direct
_atom_sites_solution_secondary difmap
_audit_creation_method SHELXL-97
_cell_angle_alpha 90.00
_cell_angle_beta 90.00
_cell_angle_gamma 90.00
_cell_formula_units_Z 8
_cell_length_a 12.9920(4)
_cell_length_b 18.4778(5)
_cell_length_c 26.8556(8)
_cell_measurement_reflns_used 6377
_cell_measurement_temperature 150(2)
_cell_measurement_theta_max 26.35
_cell_measurement_theta_min 2.33
_cell_volume 6447.1(3)
_computing_cell_refinement 'Bruker SMART (Bruker, 2001)'
_computing_data_collection 'Bruker SMART (Bruker, 2001)'
_computing_data_reduction 'Bruker SAINT (Bruker, 2001)'
_computing_molecular_graphics 'Bruker SHELXTL V. 6.14 (Bruker, 2001)'
_computing_publication_material 'Bruker SHELXTL V. 6.14 (Bruker, 2001)'
_computing_structure_refinement 'SHELXL-97 (Sheldrick, 1997)'
_computing_structure_solution 'SHELXS-97 (Sheldrick, 1997)'
_diffrn_ambient_temperature 150(2)
_diffrn_measured_fraction_theta_full 0.994
_diffrn_measured_fraction_theta_max 0.994
_diffrn_measurement_device_type 'CCD area detector'
_diffrn_measurement_method 'phi and omega scans'
_diffrn_radiation_monochromator graphite
_diffrn_radiation_source 'fine-focus sealed tube'
_diffrn_radiation_type MoK\a
_diffrn_radiation_wavelength 0.71073
_diffrn_reflns_av_R_equivalents 0.0633
_diffrn_reflns_av_sigmaI/netI 0.0541
_diffrn_reflns_limit_h_max 17
_diffrn_reflns_limit_h_min -17
_diffrn_reflns_limit_k_max 23
_diffrn_reflns_limit_k_min -24
_diffrn_reflns_limit_l_max 35
_diffrn_reflns_limit_l_min -24
_diffrn_reflns_number 44966
_diffrn_reflns_theta_full 28.70
_diffrn_reflns_theta_max 28.70
_diffrn_reflns_theta_min 2.06
_exptl_absorpt_coefficient_mu 4.334
_exptl_absorpt_correction_T_max 0.6379
_exptl_absorpt_correction_T_min 0.5011
_exptl_absorpt_correction_type multi-scan
_exptl_absorpt_process_details 'SADABS (Bruker, 2001)'
_exptl_crystal_colour colourless
_exptl_crystal_density_diffrn 1.850
_exptl_crystal_density_method 'not measured'
_exptl_crystal_description diamond
_exptl_crystal_F_000 3504
_exptl_crystal_size_max 0.19
_exptl_crystal_size_mid 0.17
_exptl_crystal_size_min 0.11
_refine_diff_density_max 0.865
_refine_diff_density_min -0.753
_refine_diff_density_rms 0.137
_refine_ls_extinction_method none
_refine_ls_goodness_of_fit_ref 0.996
_refine_ls_hydrogen_treatment constr
_refine_ls_matrix_type full
_refine_ls_number_parameters 424
_refine_ls_number_reflns 8291
_refine_ls_number_restraints 0
_refine_ls_restrained_S_all 0.996
_refine_ls_R_factor_all 0.0754
_refine_ls_R_factor_gt 0.0323
_refine_ls_shift/su_max 0.003
_refine_ls_shift/su_mean 0.000
_refine_ls_structure_factor_coef Fsqd
_refine_ls_weighting_details 'calc w=1/[\s^2^(Fo^2^)+(0.0247P)^2^+3.7253P] where P=(Fo^2^+2Fc^2^)/3'
_refine_ls_weighting_scheme calc
_refine_ls_wR_factor_gt 0.0607
_refine_ls_wR_factor_ref 0.0734
_reflns_number_gt 4912
_reflns_number_total 8291
_reflns_threshold_expression >2sigma(I)
_cod_data_source_file om100864g_si_013.cif
_cod_data_source_block jja82
_cod_depositor_comments
;
The following automatic conversions were performed:

'_symmetry_cell_setting' value 'Orthorhombic' changed to
'orthorhombic' according to
/home/saulius/struct/CIF-dictionaries/cif_core.dic dictionary named
'cif_core.dic' version 2.4.1 from 2010-06-29.

Automatic conversion script
Id: cif_fix_values 1715 2011-07-08 13:25:40Z adriana 
;
_cod_original_sg_symbol_H-M Pbca
_cod_database_code 4063710

loop_
_symmetry_equiv_pos_as_xyz
'x, y, z'
'-x+1/2, -y, z+1/2'
'-x, y+1/2, -z+1/2'
'x+1/2, -y+1/2, -z'
'-x, -y, -z'
'x-1/2, y, -z-1/2'
'x, -y-1/2, z-1/2'
'-x-1/2, y-1/2, z'

loop_
_atom_site_label
_atom_site_type_symbol
_atom_site_fract_x
_atom_site_fract_y
_atom_site_fract_z
_atom_site_U_iso_or_equiv
_atom_site_adp_type
_atom_site_occupancy
_atom_site_symmetry_multiplicity
_atom_site_calc_flag
_atom_site_refinement_flags
Ir1 Ir 0.497115(13) 0.144597(8) 0.671452(5) 0.01480(5) Uani 1 1 d .
C1 C 0.5373(3) 0.1439(2) 0.59585(15) 0.0171(9) Uani 1 1 d .
P1 P 0.42131(9) 0.24733(6) 0.64261(4) 0.0186(2) Uani 1 1 d .
P2 P 0.43859(8) 0.03680(6) 0.64493(4) 0.0173(2) Uani 1 1 d .
C13 C 0.6560(3) 0.1183(3) 0.68704(17) 0.0244(11) Uani 1 1 d .
H13A H 0.6962 0.1040 0.6568 0.029 Uiso 1 1 calc R
C14 C 0.6423(3) 0.1950(3) 0.69197(16) 0.0245(11) Uani 1 1 d .
H14A H 0.6748 0.2240 0.6647 0.029 Uiso 1 1 calc R
C17 C 0.4628(3) 0.1772(3) 0.75223(16) 0.0223(10) Uani 1 1 d .
H17A H 0.3890 0.1889 0.7592 0.027 Uiso 1 1 calc R
C18 C 0.4860(3) 0.1046(2) 0.75232(15) 0.0212(10) Uani 1 1 d .
H18A H 0.4263 0.0720 0.7593 0.025 Uiso 1 1 calc R
C2 C 0.5552(3) 0.0780(2) 0.57079(16) 0.0190(10) Uani 1 1 d .
C3 C 0.5831(3) 0.0771(2) 0.52050(16) 0.0223(10) Uani 1 1 d .
H3A H 0.5973 0.0324 0.5044 0.027 Uiso 1 1 calc R
C4 C 0.5901(3) 0.1417(3) 0.49419(17) 0.0265(11) Uani 1 1 d .
H4A H 0.6107 0.1413 0.4603 0.032 Uiso 1 1 calc R
C5 C 0.5670(3) 0.2063(3) 0.51730(16) 0.0249(11) Uani 1 1 d .
H5A H 0.5696 0.2501 0.4989 0.030 Uiso 1 1 calc R
C6 C 0.5401(3) 0.2077(2) 0.56730(16) 0.0186(10) Uani 1 1 d .
C7 C 0.5043(4) 0.2767(2) 0.59184(15) 0.0226(9) Uani 1 1 d .
H7A H 0.4657 0.3072 0.5680 0.027 Uiso 1 1 calc R
H7B H 0.5636 0.3047 0.6047 0.027 Uiso 1 1 calc R
C8 C 0.2898(4) 0.2471(3) 0.61197(19) 0.0285(11) Uani 1 1 d .
F8A F 0.2903(3) 0.2087(2) 0.57211(14) 0.0858(14) Uani 1 1 d .
F8B F 0.2208(3) 0.2212(4) 0.63949(14) 0.139(3) Uani 1 1 d .
F8C F 0.2570(3) 0.30948(19) 0.59603(19) 0.1144(19) Uani 1 1 d .
C9 C 0.4089(4) 0.3367(2) 0.67627(18) 0.0272(11) Uani 1 1 d .
F9A F 0.3436(2) 0.33325(15) 0.71492(11) 0.0408(8) Uani 1 1 d .
F9B F 0.5008(2) 0.35576(13) 0.69417(11) 0.0351(6) Uani 1 1 d .
F9C F 0.3779(2) 0.39117(15) 0.64742(12) 0.0466(8) Uani 1 1 d .
C10 C 0.5331(3) 0.0087(2) 0.59894(16) 0.0196(10) Uani 1 1 d .
H10A H 0.5960 -0.0102 0.6151 0.024 Uiso 1 1 calc R
H10B H 0.5046 -0.0289 0.5766 0.024 Uiso 1 1 calc R
C11 C 0.4256(4) -0.0480(2) 0.68362(17) 0.0262(11) Uani 1 1 d .
F11A F 0.3409(2) -0.04753(15) 0.71190(11) 0.0439(8) Uani 1 1 d .
F11B F 0.4238(2) -0.10925(14) 0.65720(10) 0.0407(8) Uani 1 1 d .
F11C F 0.5057(2) -0.05408(14) 0.71463(10) 0.0399(7) Uani 1 1 d .
C12 C 0.3148(3) 0.0244(2) 0.60941(17) 0.0238(10) Uani 1 1 d .
F12A F 0.3157(2) 0.06469(16) 0.56799(10) 0.0387(7) Uani 1 1 d .
F12B F 0.2962(2) -0.04320(14) 0.59361(10) 0.0379(7) Uani 1 1 d .
F12C F 0.2330(2) 0.04366(17) 0.63607(10) 0.0419(8) Uani 1 1 d .
C15 C 0.6434(4) 0.2322(3) 0.74278(16) 0.0283(11) Uani 1 1 d .
H15A H 0.6676 0.2826 0.7383 0.034 Uiso 1 1 calc R
H15B H 0.6939 0.2072 0.7643 0.034 Uiso 1 1 calc R
C16 C 0.5392(4) 0.2341(3) 0.76989(16) 0.0257(11) Uani 1 1 d .
H16A H 0.5514 0.2271 0.8060 0.031 Uiso 1 1 calc R
H16B H 0.5082 0.2825 0.7653 0.031 Uiso 1 1 calc R
C19 C 0.5898(3) 0.0772(3) 0.77196(16) 0.0271(11) Uani 1 1 d .
H19A H 0.5793 0.0298 0.7884 0.033 Uiso 1 1 calc R
H19B H 0.6157 0.1115 0.7974 0.033 Uiso 1 1 calc R
C20 C 0.6719(4) 0.0686(3) 0.73084(17) 0.0305(12) Uani 1 1 d .
H20A H 0.7406 0.0781 0.7454 0.037 Uiso 1 1 calc R
H20B H 0.6712 0.0179 0.7189 0.037 Uiso 1 1 calc R
C21 C 1.0312(4) 0.0923(3) 0.5493(2) 0.0496(16) Uani 1 1 d .
H21 H 1.0991 0.0744 0.5447 0.059 Uiso 1 1 calc R
C22 C 0.9626(4) 0.0912(3) 0.5110(2) 0.0401(14) Uani 1 1 d .
H22 H 0.9834 0.0735 0.4793 0.048 Uiso 1 1 calc R
C23 C 0.8639(4) 0.1153(3) 0.51763(19) 0.0347(13) Uani 1 1 d .
H23 H 0.8162 0.1136 0.4908 0.042 Uiso 1 1 calc R
C24 C 0.8337(4) 0.1422(3) 0.5633(2) 0.0395(13) Uani 1 1 d .
H24 H 0.7653 0.1592 0.5678 0.047 Uiso 1 1 calc R
C25 C 0.9027(4) 0.1444(3) 0.6023(2) 0.0422(14) Uani 1 1 d .
H25 H 0.8823 0.1628 0.6338 0.051 Uiso 1 1 calc R
C26 C 1.0012(5) 0.1196(3) 0.5950(2) 0.0531(16) Uani 1 1 d .
H26 H 1.0493 0.1212 0.6216 0.064 Uiso 1 1 calc R
C27 C 0.7017(9) 0.4380(6) 0.5793(6) 0.142(8) Uani 1 1 d .
H27 H 0.6636 0.4710 0.5594 0.170 Uiso 1 1 calc R
C28 C 0.7638(11) 0.3868(6) 0.5575(3) 0.118(5) Uani 1 1 d .
H28 H 0.7690 0.3833 0.5223 0.142 Uiso 1 1 calc R
C29 C 0.8185(6) 0.3406(4) 0.5879(4) 0.083(3) Uani 1 1 d .
H29 H 0.8637 0.3056 0.5740 0.100 Uiso 1 1 calc R
C30 C 0.8069(6) 0.3457(4) 0.6368(4) 0.068(2) Uani 1 1 d .
H30 H 0.8431 0.3134 0.6581 0.082 Uiso 1 1 calc R
C31 C 0.7457(7) 0.3951(5) 0.6563(3) 0.076(3) Uani 1 1 d .
H31 H 0.7376 0.3978 0.6914 0.091 Uiso 1 1 calc R
C32 C 0.6960(6) 0.4404(5) 0.6274(6) 0.115(5) Uani 1 1 d .
H32 H 0.6541 0.4765 0.6424 0.138 Uiso 1 1 calc R

loop_
_atom_site_aniso_label
_atom_site_aniso_U_11
_atom_site_aniso_U_22
_atom_site_aniso_U_33
_atom_site_aniso_U_23
_atom_site_aniso_U_13
_atom_site_aniso_U_12
Ir1 0.01420(8) 0.01559(8) 0.01461(8) 0.00014(7) -0.00040(8) 0.00061(9)
C1 0.0161(19) 0.018(2) 0.017(2) 0.001(2) 0.0029(16) -0.0009(18)
P1 0.0192(6) 0.0168(6) 0.0197(6) -0.0001(5) 0.0002(5) 0.0024(5)
P2 0.0183(6) 0.0152(6) 0.0185(6) 0.0010(5) 0.0004(5) 0.0001(5)
C13 0.013(2) 0.036(3) 0.025(3) 0.003(2) -0.0010(18) 0.007(2)
C14 0.018(2) 0.037(3) 0.019(2) 0.000(2) -0.0012(19) -0.007(2)
C17 0.020(2) 0.035(3) 0.012(2) -0.005(2) 0.0024(18) 0.004(2)
C18 0.022(3) 0.028(2) 0.014(2) 0.0031(18) -0.0014(18) -0.002(2)
C2 0.013(2) 0.023(2) 0.021(2) -0.0019(19) -0.0005(18) 0.0014(19)
C3 0.024(2) 0.023(3) 0.019(3) -0.006(2) 0.0024(19) -0.001(2)
C4 0.026(2) 0.037(3) 0.016(2) -0.002(2) 0.0068(19) -0.001(2)
C5 0.030(3) 0.025(3) 0.020(3) 0.006(2) 0.003(2) -0.001(2)
C6 0.015(2) 0.019(2) 0.021(2) -0.0005(19) 0.0028(18) -0.0029(18)
C7 0.026(2) 0.015(2) 0.026(2) 0.0043(18) 0.005(2) -0.001(2)
C8 0.024(3) 0.024(3) 0.038(3) -0.004(2) -0.002(2) 0.008(2)
F8A 0.051(2) 0.110(3) 0.096(3) -0.067(3) -0.038(2) 0.025(2)
F8B 0.025(2) 0.340(8) 0.054(3) 0.075(4) -0.0065(19) -0.043(3)
F8C 0.094(3) 0.033(2) 0.217(5) 0.003(3) -0.110(3) 0.013(2)
C9 0.032(3) 0.021(3) 0.029(3) 0.001(2) 0.000(2) -0.001(2)
F9A 0.0429(19) 0.0329(17) 0.0465(19) -0.0143(14) 0.0204(15) 0.0002(14)
F9B 0.0385(16) 0.0285(14) 0.0383(16) -0.0089(13) -0.0013(14) -0.0070(16)
F9C 0.065(2) 0.0196(16) 0.056(2) -0.0003(15) -0.0079(17) 0.0155(15)
C10 0.021(2) 0.015(2) 0.023(3) 0.0006(19) 0.0023(18) 0.0011(17)
C11 0.030(3) 0.019(3) 0.030(3) 0.007(2) 0.004(2) -0.002(2)
F11A 0.0464(19) 0.0357(18) 0.050(2) 0.0131(15) 0.0245(16) -0.0040(15)
F11B 0.066(2) 0.0125(14) 0.0435(19) 0.0004(13) 0.0006(16) -0.0005(14)
F11C 0.0491(18) 0.0320(16) 0.0385(17) 0.0156(13) -0.0123(16) 0.0020(16)
C12 0.022(2) 0.023(3) 0.026(3) -0.005(2) 0.003(2) -0.002(2)
F12A 0.0334(17) 0.0478(19) 0.0350(17) 0.0134(15) -0.0145(13) -0.0104(15)
F12B 0.0357(18) 0.0275(16) 0.0505(19) -0.0129(14) -0.0079(14) -0.0078(13)
F12C 0.0199(15) 0.063(2) 0.0429(19) -0.0165(16) 0.0043(13) 0.0045(14)
C15 0.031(3) 0.030(3) 0.024(3) -0.005(2) -0.003(2) -0.002(2)
C16 0.031(3) 0.028(3) 0.018(3) -0.008(2) 0.001(2) 0.000(2)
C19 0.022(2) 0.038(3) 0.022(3) 0.009(2) -0.001(2) 0.005(2)
C20 0.026(3) 0.034(3) 0.032(3) -0.004(2) -0.004(2) 0.009(2)
C21 0.030(3) 0.065(4) 0.053(4) 0.005(3) -0.001(3) 0.019(3)
C22 0.044(3) 0.032(3) 0.045(4) 0.006(3) 0.013(3) 0.004(2)
C23 0.034(3) 0.040(3) 0.030(3) 0.005(3) -0.006(2) -0.004(2)
C24 0.026(3) 0.041(3) 0.052(4) 0.000(3) 0.000(2) 0.004(3)
C25 0.043(3) 0.046(3) 0.038(3) -0.007(3) 0.001(3) -0.001(3)
C26 0.044(4) 0.067(4) 0.048(4) 0.003(3) -0.027(3) 0.000(3)
C27 0.123(10) 0.081(8) 0.222(16) 0.085(10) -0.136(12) -0.070(7)
C28 0.217(14) 0.112(8) 0.026(4) 0.001(5) -0.011(6) -0.120(9)
C29 0.079(6) 0.040(5) 0.131(8) -0.027(5) 0.044(6) -0.028(4)
C30 0.057(5) 0.057(5) 0.090(6) 0.038(5) -0.033(4) -0.027(4)
C31 0.088(6) 0.075(6) 0.065(5) -0.025(5) 0.034(5) -0.064(5)
C32 0.031(4) 0.032(5) 0.284(17) -0.016(8) 0.007(7) -0.010(4)

loop_
_atom_type_symbol
_atom_type_description
_atom_type_scat_dispersion_real
_atom_type_scat_dispersion_imag
_atom_type_scat_source
C C 0.0033 0.0016 'International Tables Vol C Tables 4.2.6.8 and 6.1.1.4'
H H 0.0000 0.0000 'International Tables Vol C Tables 4.2.6.8 and 6.1.1.4'
F F 0.0171 0.0103 'International Tables Vol C Tables 4.2.6.8 and 6.1.1.4'
P P 0.1023 0.0942 'International Tables Vol C Tables 4.2.6.8 and 6.1.1.4'
Ir Ir -1.4442 7.9887 'International Tables Vol C Tables 4.2.6.8 and 6.1.1.4'

loop_
_geom_angle_atom_site_label_1
_geom_angle_atom_site_label_2
_geom_angle_atom_site_label_3
_geom_angle
C1 Ir1 C13 87.02(17)
C1 Ir1 C14 91.83(17)
C13 Ir1 C14 38.63(17)
C1 Ir1 P2 76.80(12)
C13 Ir1 P2 100.68(13)
C14 Ir1 P2 138.87(13)
C1 Ir1 P1 77.50(12)
C13 Ir1 P1 131.83(13)
C14 Ir1 P1 95.99(13)
P2 Ir1 P1 119.02(4)
C1 Ir1 C17 164.89(17)
C13 Ir1 C17 93.52(17)
C14 Ir1 C17 79.43(16)
P2 Ir1 C17 117.81(12)
P1 Ir1 C17 91.06(12)
C1 Ir1 C18 158.22(17)
C13 Ir1 C18 78.75(17)
C14 Ir1 C18 87.30(16)
P2 Ir1 C18 89.61(12)
P1 Ir1 C18 124.25(12)
C17 Ir1 C18 34.84(15)
C6 C1 C2 117.3(4)
C6 C1 Ir1 121.9(3)
C2 C1 Ir1 120.6(3)
C7 P1 C9 98.5(2)
C7 P1 C8 102.1(2)
C9 P1 C8 97.6(2)
C7 P1 Ir1 104.33(15)
C9 P1 Ir1 127.12(16)
C8 P1 Ir1 122.42(16)
C10 P2 C12 101.4(2)
C10 P2 C11 101.4(2)
C12 P2 C11 95.8(2)
C10 P2 Ir1 103.89(14)
C12 P2 Ir1 123.84(15)
C11 P2 Ir1 126.25(16)
C14 C13 C20 123.2(4)
C14 C13 Ir1 71.2(2)
C20 C13 Ir1 114.8(3)
C14 C13 H13A 113.6
C20 C13 H13A 113.6
Ir1 C13 H13A 113.6
C13 C14 C15 121.7(4)
C13 C14 Ir1 70.2(2)
C15 C14 Ir1 115.2(3)
C13 C14 H14A 114.2
C15 C14 H14A 114.2
Ir1 C14 H14A 114.2
C18 C17 C16 122.0(4)
C18 C17 Ir1 72.7(2)
C16 C17 Ir1 110.4(3)
C18 C17 H17A 114.8
C16 C17 H17A 114.8
Ir1 C17 H17A 114.8
C17 C18 C19 121.0(4)
C17 C18 Ir1 72.4(2)
C19 C18 Ir1 112.1(3)
C17 C18 H18A 114.8
C19 C18 H18A 114.8
Ir1 C18 H18A 114.8
C3 C2 C1 120.9(4)
C3 C2 C10 121.4(4)
C1 C2 C10 117.4(4)
C4 C3 C2 119.8(4)
C4 C3 H3A 120.1
C2 C3 H3A 120.1
C5 C4 C3 120.0(4)
C5 C4 H4A 120.0
C3 C4 H4A 120.0
C4 C5 C6 120.5(4)
C4 C5 H5A 119.8
C6 C5 H5A 119.8
C5 C6 C1 121.2(4)
C5 C6 C7 121.1(4)
C1 C6 C7 117.6(4)
C6 C7 P1 104.9(3)
C6 C7 H7A 110.8
P1 C7 H7A 110.8
C6 C7 H7B 110.8
P1 C7 H7B 110.8
H7A C7 H7B 108.8
F8B C8 F8A 106.5(5)
F8B C8 F8C 107.3(5)
F8A C8 F8C 102.5(5)
F8B C8 P1 112.9(4)
F8A C8 P1 111.0(3)
F8C C8 P1 115.9(4)
F9C C9 F9B 106.3(4)
F9C C9 F9A 107.1(4)
F9B C9 F9A 107.4(4)
F9C C9 P1 114.1(3)
F9B C9 P1 109.1(3)
F9A C9 P1 112.5(3)
C2 C10 P2 103.1(3)
C2 C10 H10A 111.1
P2 C10 H10A 111.1
C2 C10 H10B 111.1
P2 C10 H10B 111.1
H10A C10 H10B 109.1
F11B C11 F11A 107.0(4)
F11B C11 F11C 105.8(4)
F11A C11 F11C 106.7(4)
F11B C11 P2 114.4(3)
F11A C11 P2 112.4(3)
F11C C11 P2 110.0(3)
F12C C12 F12A 107.8(4)
F12C C12 F12B 106.0(4)
F12A C12 F12B 104.9(4)
F12C C12 P2 112.1(3)
F12A C12 P2 110.3(3)
F12B C12 P2 115.3(3)
C14 C15 C16 115.2(4)
C14 C15 H15A 108.5
C16 C15 H15A 108.5
C14 C15 H15B 108.5
C16 C15 H15B 108.5
H15A C15 H15B 107.5
C17 C16 C15 114.3(4)
C17 C16 H16A 108.7
C15 C16 H16A 108.7
C17 C16 H16B 108.7
C15 C16 H16B 108.7
H16A C16 H16B 107.6
C18 C19 C20 113.3(4)
C18 C19 H19A 108.9
C20 C19 H19A 108.9
C18 C19 H19B 108.9
C20 C19 H19B 108.9
H19A C19 H19B 107.7
C13 C20 C19 113.6(4)
C13 C20 H20A 108.8
C19 C20 H20A 108.8
C13 C20 H20B 108.8
C19 C20 H20B 108.8
H20A C20 H20B 107.7
C22 C21 C26 119.5(5)
C22 C21 H21 120.3
C26 C21 H21 120.3
C21 C22 C23 120.6(6)
C21 C22 H22 119.7
C23 C22 H22 119.7
C22 C23 C24 120.0(5)
C22 C23 H23 120.0
C24 C23 H23 120.0
C23 C24 C25 120.1(5)
C23 C24 H24 120.0
C25 C24 H24 120.0
C26 C25 C24 119.1(5)
C26 C25 H25 120.4
C24 C25 H25 120.4
C25 C26 C21 120.8(5)
C25 C26 H26 119.6
C21 C26 H26 119.6
C32 C27 C28 118.8(10)
C32 C27 H27 120.6
C28 C27 H27 120.6
C27 C28 C29 118.5(9)
C27 C28 H28 120.8
C29 C28 H28 120.8
C30 C29 C28 119.0(8)
C30 C29 H29 120.5
C28 C29 H29 120.5
C31 C30 C29 120.8(8)
C31 C30 H30 119.6
C29 C30 H30 119.6
C32 C31 C30 120.3(9)
C32 C31 H31 119.9
C30 C31 H31 119.9
C27 C32 C31 122.6(11)
C27 C32 H32 118.7
C31 C32 H32 118.7

loop_
_geom_bond_atom_site_label_1
_geom_bond_atom_site_label_2
_geom_bond_distance
Ir1 C1 2.097(4)
Ir1 C13 2.162(4)
Ir1 C14 2.175(4)
Ir1 P2 2.2479(11)
Ir1 P1 2.2744(11)
Ir1 C17 2.295(4)
Ir1 C18 2.299(4)
C1 C6 1.407(6)
C1 C2 1.410(6)
P1 C7 1.821(4)
P1 C9 1.890(5)
P1 C8 1.896(5)
P2 C10 1.817(4)
P2 C12 1.884(5)
P2 C11 1.887(5)
C13 C14 1.435(6)
C13 C20 1.507(6)
C13 H13A 1.0000
C14 C15 1.528(6)
C14 H14A 1.0000
C17 C18 1.375(6)
C17 C16 1.521(6)
C17 H17A 1.0000
C18 C19 1.534(6)
C18 H18A 1.0000
C2 C3 1.398(6)
C2 C10 1.514(6)
C3 C4 1.390(6)
C3 H3A 0.9500
C4 C5 1.378(6)
C4 H4A 0.9500
C5 C6 1.388(6)
C5 H5A 0.9500
C6 C7 1.509(6)
C7 H7A 0.9900
C7 H7B 0.9900
C8 F8B 1.256(6)
C8 F8A 1.285(5)
C8 F8C 1.301(5)
C9 F9C 1.333(5)
C9 F9B 1.334(5)
C9 F9A 1.342(5)
C10 H10A 0.9900
C10 H10B 0.9900
C11 F11B 1.336(5)
C11 F11A 1.337(5)
C11 F11C 1.338(5)
C12 F12C 1.330(5)
C12 F12A 1.339(5)
C12 F12B 1.341(5)
C15 C16 1.537(6)
C15 H15A 0.9900
C15 H15B 0.9900
C16 H16A 0.9900
C16 H16B 0.9900
C19 C20 1.544(6)
C19 H19A 0.9900
C19 H19B 0.9900
C20 H20A 0.9900
C20 H20B 0.9900
C21 C22 1.363(7)
C21 C26 1.382(8)
C21 H21 0.9500
C22 C23 1.370(7)
C22 H22 0.9500
C23 C24 1.379(7)
C23 H23 0.9500
C24 C25 1.380(7)
C24 H24 0.9500
C25 C26 1.374(8)
C25 H25 0.9500
C26 H26 0.9500
C27 C32 1.296(14)
C27 C28 1.374(15)
C27 H27 0.9500
C28 C29 1.379(12)
C28 H28 0.9500
C29 C30 1.325(10)
C29 H29 0.9500
C30 C31 1.318(10)
C30 H30 0.9500
C31 C32 1.312(11)
C31 H31 0.9500
C32 H32 0.9500

loop_
_geom_torsion_atom_site_label_1
_geom_torsion_atom_site_label_2
_geom_torsion_atom_site_label_3
_geom_torsion_atom_site_label_4
_geom_torsion
C1 C2 C10 P2 24.6(5)
C1 C6 C7 P1 -22.4(5)
